data_7221579
loop_
_publ_author_name
'Xue, Li-Ping'
'Li, Zhao-Hao'
'Ma, Lu-Fang'
'Wang, Li-Ya'

_publ_section_title
;
 Crystal engineering of cadmium coordination polymers decorated with
 nitro-functionalized thiophene-2,5-dicarboxylate and structurally related
 bis(imidazole) ligands with varying flexibility
;
_journal_issue 33
_journal_name_full CrystEngComm
_journal_page_first 6441
_journal_paper_doi 10.1039/C5CE01248A
_journal_volume 17
_journal_year 2015
_chemical_formula_sum 'C18 H21 Cd N5 O7 S'
_chemical_formula_weight 563.86
_chemical_name_systematic
; 
 ? 
;
_space_group_IT_number 14
_symmetry_cell_setting monoclinic
_symmetry_space_group_name_Hall '-P 2ybc'
_symmetry_space_group_name_H-M 'P 1 21/c 1'
_atom_sites_solution_hydrogens geom
_atom_sites_solution_primary direct
_atom_sites_solution_secondary difmap
_audit_block_doi 10.5517/cc144nnl
_audit_creation_method SHELXL-97
_audit_update_record
;
2015-02-03 deposited with the CCDC.
2015-07-16 downloaded from the CCDC.
;
_cell_angle_alpha 90.00
_cell_angle_beta 107.867(13)
_cell_angle_gamma 90.00
_cell_formula_units_Z 4
_cell_length_a 6.941(2)
_cell_length_b 24.440(8)
_cell_length_c 13.040(4)
_cell_measurement_reflns_used 1147
_cell_measurement_temperature 293(2)
_cell_measurement_theta_max 18.64
_cell_measurement_theta_min 2.34
_cell_volume 2105.4(11)
_computing_cell_refinement 'Bruker SMART'
_computing_data_collection 'Bruker SMART'
_computing_data_reduction 'Bruker SAINT'
_computing_molecular_graphics 'Bruker SHELXTL'
_computing_publication_material 'Bruker SHELXTL'
_computing_structure_refinement 'SHELXL-97 (Sheldrick, 1997)'
_computing_structure_solution 'SHELXS-97 (Sheldrick, 1990)'
_diffrn_ambient_temperature 293(2)
_diffrn_measured_fraction_theta_full 0.997
_diffrn_measured_fraction_theta_max 0.997
_diffrn_measurement_device_type 'CCD area detector'
_diffrn_measurement_method 'phi and omega scans'
_diffrn_radiation_monochromator graphite
_diffrn_radiation_source 'fine-focus sealed tube'
_diffrn_radiation_type MoK\a
_diffrn_radiation_wavelength 0.71073
_diffrn_reflns_av_R_equivalents 0.1114
_diffrn_reflns_av_sigmaI/netI 0.1076
_diffrn_reflns_limit_h_max 8
_diffrn_reflns_limit_h_min -8
_diffrn_reflns_limit_k_max 29
_diffrn_reflns_limit_k_min -29
_diffrn_reflns_limit_l_max 15
_diffrn_reflns_limit_l_min -15
_diffrn_reflns_number 15637
_diffrn_reflns_theta_full 25.50
_diffrn_reflns_theta_max 25.50
_diffrn_reflns_theta_min 2.34
_diffrn_standards_decay_% 0
_diffrn_standards_interval_count 0
_diffrn_standards_interval_time 0
_diffrn_standards_number 0
_exptl_absorpt_coefficient_mu 1.189
_exptl_absorpt_correction_T_max 0.7884
_exptl_absorpt_correction_T_min 0.6674
_exptl_absorpt_correction_type multi-scan
_exptl_absorpt_process_details sadabs
_exptl_crystal_colour yellow
_exptl_crystal_density_diffrn 1.779
_exptl_crystal_density_method 'not measured'
_exptl_crystal_description block
_exptl_crystal_F_000 1136
_exptl_crystal_size_max 0.37
_exptl_crystal_size_mid 0.25
_exptl_crystal_size_min 0.21
_refine_diff_density_max 2.440
_refine_diff_density_min -1.159
_refine_diff_density_rms 0.166
_refine_ls_extinction_method none
_refine_ls_goodness_of_fit_ref 1.098
_refine_ls_hydrogen_treatment constr
_refine_ls_matrix_type full
_refine_ls_number_parameters 291
_refine_ls_number_reflns 3918
_refine_ls_number_restraints 0
_refine_ls_restrained_S_all 1.098
_refine_ls_R_factor_all 0.1384
_refine_ls_R_factor_gt 0.0871
_refine_ls_shift/su_max 0.000
_refine_ls_shift/su_mean 0.000
_refine_ls_structure_factor_coef Fsqd
_refine_ls_weighting_details 'calc w=1/[\s^2^(Fo^2^)+(0.0771P)^2^+14.1944P] where P=(Fo^2^+2Fc^2^)/3'
_refine_ls_weighting_scheme calc
_refine_ls_wR_factor_gt 0.1871
_refine_ls_wR_factor_ref 0.2101
_reflns_number_gt 2444
_reflns_number_total 3918
_reflns_threshold_expression >2sigma(I)
_cod_data_source_file c5ce01248a2.cif
_cod_data_source_block a
_cod_depositor_comments
;
The following automatic conversions were performed:

'_symmetry_cell_setting' value 'Monoclinic' changed to 'monoclinic'
according to
/usr/data/users/saulius/crontab/automatic-downloads/rss-feeds/RSC/lib/dictionaries/cif_core.dic
dictionary named 'cif_core.dic' version 2.4.2 from 2011-04-26.

Automatic conversion script
Id: cif_fix_values 3271 2015-04-21 07:52:19Z andrius 

 Adding full bibliography for 7221578--7221582.cif.
;
_cod_original_sg_symbol_H-M P2(1)/c
_cod_database_code 7221579

loop_
_symmetry_equiv_pos_as_xyz
'x, y, z'
'-x, y+1/2, -z+1/2'
'-x, -y, -z'
'x, -y-1/2, z-1/2'

loop_
_atom_site_label
_atom_site_type_symbol
_atom_site_fract_x
_atom_site_fract_y
_atom_site_fract_z
_atom_site_U_iso_or_equiv
_atom_site_adp_type
_atom_site_occupancy
_atom_site_symmetry_multiplicity
_atom_site_calc_flag
_atom_site_refinement_flags
C1 C 0.8472(16) 0.8481(4) 0.7588(7) 0.027(2) Uani 1 1 d .
C2 C 0.7572(15) 0.8295(4) 0.6371(8) 0.031(2) Uani 1 1 d .
C3 C 0.7252(15) 0.8595(5) 0.5447(9) 0.035(2) Uani 1 1 d .
C4 C 0.6327(15) 0.8297(4) 0.4481(9) 0.034(3) Uani 1 1 d .
H4 H 0.5997 0.8445 0.3792 0.040 Uiso 1 1 calc R
C5 C 0.5992(15) 0.7771(4) 0.4701(8) 0.032(2) Uani 1 1 d .
C6 C 0.4995(16) 0.7328(5) 0.3969(9) 0.037(3) Uani 1 1 d .
C7 C 1.1538(17) 0.7861(5) 0.5544(10) 0.045(3) Uani 1 1 d .
H7 H 1.1493 0.7562 0.5976 0.054 Uiso 1 1 calc R
C8 C 1.1007(17) 0.7852(5) 0.4487(10) 0.045(3) Uani 1 1 d .
H8 H 1.0523 0.7553 0.4041 0.055 Uiso 1 1 calc R
C9 C 1.253(2) 0.9275(5) 0.5071(12) 0.056(4) Uani 1 1 d .
H9A H 1.1294 0.9479 0.4793 0.084 Uiso 1 1 calc R
H9B H 1.3381 0.9337 0.4627 0.084 Uiso 1 1 calc R
H9C H 1.3211 0.9391 0.5794 0.084 Uiso 1 1 calc R
C10 C 1.2049(17) 0.8687(5) 0.5068(9) 0.042(3) Uani 1 1 d .
C11 C 1.1103(19) 0.8540(6) 0.3060(9) 0.050(3) Uani 1 1 d .
H11A H 1.1259 0.8214 0.2668 0.060 Uiso 1 1 calc R
H11B H 1.2191 0.8789 0.3059 0.060 Uiso 1 1 calc R
C12 C 0.9112(18) 0.8807(5) 0.2470(9) 0.045(3) Uani 1 1 d .
H12A H 0.8848 0.9105 0.2900 0.054 Uiso 1 1 calc R
H12B H 0.8027 0.8542 0.2359 0.054 Uiso 1 1 calc R
C13 C 0.9162(19) 0.9029(5) 0.1372(9) 0.047(3) Uani 1 1 d .
H13A H 1.0219 0.9304 0.1497 0.056 Uiso 1 1 calc R
H13B H 0.9519 0.8732 0.0971 0.056 Uiso 1 1 calc R
C14 C 0.7199(18) 0.9279(5) 0.0693(9) 0.040(3) Uani 1 1 d .
H14A H 0.7372 0.9414 0.0027 0.048 Uiso 1 1 calc R
H14B H 0.6163 0.8997 0.0509 0.048 Uiso 1 1 calc R
C15 C 0.8749(18) 1.0457(5) 0.0847(10) 0.052(3) Uani 1 1 d .
H15A H 1.0072 1.0376 0.1327 0.078 Uiso 1 1 calc R
H15B H 0.8599 1.0846 0.0750 0.078 Uiso 1 1 calc R
H15C H 0.8585 1.0285 0.0163 0.078 Uiso 1 1 calc R
C16 C 0.7194(16) 1.0247(5) 0.1310(8) 0.035(3) Uani 1 1 d .
C17 C 0.4938(17) 1.0200(5) 0.2151(10) 0.046(3) Uani 1 1 d .
H17 H 0.4084 1.0294 0.2550 0.056 Uiso 1 1 calc R
C18 C 0.5064(16) 0.9686(5) 0.1744(9) 0.038(3) Uani 1 1 d .
H18 H 0.4321 0.9377 0.1800 0.046 Uiso 1 1 calc R
Cd1 Cd 1.34568(12) 0.85607(3) 0.77063(6) 0.0351(3) Uani 1 1 d .
N1 N 1.2193(14) 0.8397(4) 0.5931(8) 0.041(2) Uani 1 1 d .
N2 N 1.1320(14) 0.8388(4) 0.4164(8) 0.046(3) Uani 1 1 d .
N3 N 0.6518(14) 0.9727(4) 0.1236(7) 0.039(2) Uani 1 1 d .
N4 N 0.6259(13) 1.0555(4) 0.1884(7) 0.039(2) Uani 1 1 d .
N5 N 0.7766(15) 0.9168(4) 0.5451(9) 0.043(2) Uani 1 1 d .
O1 O 1.0263(10) 0.8409(3) 0.7976(6) 0.040(2) Uani 1 1 d .
O2 O 0.7125(10) 0.8633(3) 0.7940(6) 0.0358(18) Uani 1 1 d .
O3 O 0.4401(12) 0.7420(3) 0.2958(6) 0.047(2) Uani 1 1 d .
O4 O 0.4740(11) 0.6866(3) 0.4368(6) 0.0405(19) Uani 1 1 d .
O5 O 0.7345(15) 0.9400(4) 0.4573(8) 0.067(3) Uani 1 1 d .
O6 O 0.8582(14) 0.9389(4) 0.6310(7) 0.059(2) Uani 1 1 d .
O7 O 0.3797(15) 0.8369(4) 0.1433(8) 0.073(3) Uani 1 1 d .
H1W H 0.4062 0.8306 0.0850 0.087 Uiso 1 1 d R
H2W H 0.3975 0.8101 0.1868 0.087 Uiso 1 1 d R
S1 S 0.6793(4) 0.76417(11) 0.6074(2) 0.0359(7) Uani 1 1 d .

loop_
_atom_site_aniso_label
_atom_site_aniso_U_11
_atom_site_aniso_U_22
_atom_site_aniso_U_33
_atom_site_aniso_U_23
_atom_site_aniso_U_13
_atom_site_aniso_U_12
C1 0.035(6) 0.031(6) 0.015(5) 0.005(4) 0.007(5) -0.001(5)
C2 0.025(6) 0.041(6) 0.031(6) -0.012(5) 0.016(5) -0.001(5)
C3 0.031(6) 0.040(6) 0.039(6) 0.002(6) 0.016(5) 0.006(5)
C4 0.027(6) 0.044(7) 0.030(6) 0.006(5) 0.010(5) 0.000(5)
C5 0.022(6) 0.047(7) 0.026(6) 0.000(5) 0.008(5) 0.003(5)
C6 0.029(6) 0.042(7) 0.042(7) -0.003(6) 0.015(5) 0.003(5)
C7 0.036(7) 0.053(8) 0.052(8) 0.014(6) 0.022(6) 0.012(6)
C8 0.039(7) 0.049(8) 0.045(8) 0.000(6) 0.008(6) 0.004(6)
C9 0.050(8) 0.039(7) 0.083(10) 0.004(7) 0.025(7) 0.004(6)
C10 0.031(6) 0.062(9) 0.036(7) 0.009(6) 0.014(5) 0.007(6)
C11 0.050(7) 0.075(9) 0.025(6) 0.001(6) 0.010(5) 0.022(7)
C12 0.044(7) 0.066(8) 0.024(6) -0.002(6) 0.008(5) 0.013(6)
C13 0.059(8) 0.045(7) 0.043(7) 0.007(6) 0.025(6) 0.016(6)
C14 0.049(7) 0.040(7) 0.029(6) 0.000(5) 0.009(5) 0.011(5)
C15 0.048(8) 0.064(8) 0.055(8) -0.011(7) 0.033(7) -0.012(7)
C16 0.031(6) 0.044(7) 0.023(6) -0.006(5) -0.002(5) 0.007(5)
C17 0.035(7) 0.063(9) 0.044(7) 0.001(6) 0.017(6) -0.006(6)
C18 0.034(6) 0.038(7) 0.048(7) 0.010(6) 0.018(6) 0.004(5)
Cd1 0.0374(5) 0.0399(5) 0.0288(4) 0.0004(4) 0.0116(3) 0.0025(4)
N1 0.035(5) 0.049(6) 0.040(6) -0.002(5) 0.012(5) 0.011(4)
N2 0.031(5) 0.073(7) 0.032(6) -0.003(5) 0.008(4) 0.011(5)
N3 0.043(6) 0.044(6) 0.031(5) -0.006(4) 0.010(5) 0.013(5)
N4 0.037(6) 0.053(6) 0.029(5) -0.003(4) 0.012(4) 0.004(5)
N5 0.048(6) 0.036(6) 0.051(7) 0.010(5) 0.025(5) 0.001(5)
O1 0.018(4) 0.062(5) 0.037(4) -0.023(4) 0.004(3) -0.001(3)
O2 0.031(4) 0.046(5) 0.036(4) 0.000(4) 0.019(3) 0.005(4)
O3 0.048(5) 0.063(6) 0.030(5) 0.000(4) 0.009(4) 0.004(4)
O4 0.047(5) 0.039(5) 0.035(4) -0.010(4) 0.012(4) -0.004(4)
O5 0.091(8) 0.046(5) 0.062(6) 0.009(5) 0.022(6) -0.001(5)
O6 0.074(7) 0.050(5) 0.050(6) -0.008(5) 0.015(5) -0.016(5)
O7 0.090(8) 0.066(6) 0.085(7) -0.002(5) 0.061(6) 0.002(5)
S1 0.0379(16) 0.0396(16) 0.0312(15) -0.0015(12) 0.0122(13) -0.0065(13)

loop_
_atom_type_symbol
_atom_type_description
_atom_type_scat_dispersion_real
_atom_type_scat_dispersion_imag
_atom_type_scat_source
C C 0.0033 0.0016 'International Tables Vol C Tables 4.2.6.8 and 6.1.1.4'
H H 0.0000 0.0000 'International Tables Vol C Tables 4.2.6.8 and 6.1.1.4'
Cd Cd -0.8075 1.2024 'International Tables Vol C Tables 4.2.6.8 and 6.1.1.4'
N N 0.0061 0.0033 'International Tables Vol C Tables 4.2.6.8 and 6.1.1.4'
O O 0.0106 0.0060 'International Tables Vol C Tables 4.2.6.8 and 6.1.1.4'
S S 0.1246 0.1234 'International Tables Vol C Tables 4.2.6.8 and 6.1.1.4'

loop_
_geom_angle_atom_site_label_1
_geom_angle_atom_site_label_2
_geom_angle_atom_site_label_3
_geom_angle
_geom_angle_site_symmetry_1
_geom_angle_site_symmetry_3
O1 C1 O2 134.4(10) . .
O1 C1 C2 114.7(9) . .
O2 C1 C2 110.7(9) . .
C3 C2 C1 129.4(10) . .
C3 C2 S1 110.5(8) . .
C1 C2 S1 120.1(8) . .
C2 C3 C4 114.3(10) . .
C2 C3 N5 122.9(10) . .
C4 C3 N5 122.8(10) . .
C5 C4 C3 111.0(10) . .
C5 C4 H4 124.5 . .
C3 C4 H4 124.5 . .
C4 C5 C6 129.8(10) . .
C4 C5 S1 111.7(8) . .
C6 C5 S1 118.4(8) . .
O3 C6 O4 122.4(10) . .
O3 C6 C5 118.7(10) . .
O4 C6 C5 118.9(10) . .
O3 C6 Cd1 64.9(6) . 4_475
O4 C6 Cd1 57.8(5) . 4_475
C5 C6 Cd1 174.3(8) . 4_475
C8 C7 N1 110.1(11) . .
C8 C7 H7 125.0 . .
N1 C7 H7 125.0 . .
C7 C8 N2 106.2(11) . .
C7 C8 H8 126.9 . .
N2 C8 H8 126.9 . .
C10 C9 H9A 109.5 . .
C10 C9 H9B 109.5 . .
H9A C9 H9B 109.5 . .
C10 C9 H9C 109.5 . .
H9A C9 H9C 109.5 . .
H9B C9 H9C 109.5 . .
N1 C10 N2 111.7(11) . .
N1 C10 C9 124.7(12) . .
N2 C10 C9 123.6(11) . .
N2 C11 C12 114.7(9) . .
N2 C11 H11A 108.6 . .
C12 C11 H11A 108.6 . .
N2 C11 H11B 108.6 . .
C12 C11 H11B 108.6 . .
H11A C11 H11B 107.6 . .
C11 C12 C13 110.4(10) . .
C11 C12 H12A 109.6 . .
C13 C12 H12A 109.6 . .
C11 C12 H12B 109.6 . .
C13 C12 H12B 109.6 . .
H12A C12 H12B 108.1 . .
C14 C13 C12 114.5(10) . .
C14 C13 H13A 108.6 . .
C12 C13 H13A 108.6 . .
C14 C13 H13B 108.6 . .
C12 C13 H13B 108.6 . .
H13A C13 H13B 107.6 . .
N3 C14 C13 112.8(9) . .
N3 C14 H14A 109.0 . .
C13 C14 H14A 109.0 . .
N3 C14 H14B 109.0 . .
C13 C14 H14B 109.0 . .
H14A C14 H14B 107.8 . .
C16 C15 H15A 109.5 . .
C16 C15 H15B 109.5 . .
H15A C15 H15B 109.5 . .
C16 C15 H15C 109.5 . .
H15A C15 H15C 109.5 . .
H15B C15 H15C 109.5 . .
N3 C16 N4 110.3(10) . .
N3 C16 C15 125.4(10) . .
N4 C16 C15 124.3(10) . .
C18 C17 N4 110.4(10) . .
C18 C17 H17 124.8 . .
N4 C17 H17 124.8 . .
N3 C18 C17 105.3(10) . .
N3 C18 H18 127.3 . .
C17 C18 H18 127.3 . .
N4 Cd1 N1 113.5(3) 3_776 .
N4 Cd1 O4 103.5(3) 3_776 4_676
N1 Cd1 O4 143.0(3) . 4_676
N4 Cd1 O1 97.7(3) 3_776 .
N1 Cd1 O1 92.2(3) . .
O4 Cd1 O1 84.3(3) 4_676 .
N4 Cd1 O2 83.6(3) 3_776 1_655
N1 Cd1 O2 101.6(3) . 1_655
O4 Cd1 O2 80.3(3) 4_676 1_655
O1 Cd1 O2 164.4(3) . 1_655
N4 Cd1 O3 155.3(3) 3_776 4_676
N1 Cd1 O3 88.1(3) . 4_676
O4 Cd1 O3 55.4(3) 4_676 4_676
O1 Cd1 O3 92.9(3) . 4_676
O2 Cd1 O3 80.4(3) 1_655 4_676
N4 Cd1 C6 129.7(3) 3_776 4_676
N1 Cd1 C6 115.8(3) . 4_676
O4 Cd1 C6 27.7(3) 4_676 4_676
O1 Cd1 C6 89.8(3) . 4_676
O2 Cd1 C6 77.7(3) 1_655 4_676
O3 Cd1 C6 27.7(3) 4_676 4_676
C10 N1 C7 105.1(10) . .
C10 N1 Cd1 133.9(8) . .
C7 N1 Cd1 120.7(8) . .
C10 N2 C8 107.0(10) . .
C10 N2 C11 128.9(11) . .
C8 N2 C11 123.7(11) . .
C16 N3 C18 109.1(9) . .
C16 N3 C14 125.8(10) . .
C18 N3 C14 125.1(10) . .
C16 N4 C17 104.9(10) . .
C16 N4 Cd1 130.5(8) . 3_776
C17 N4 Cd1 124.6(7) . 3_776
O6 N5 O5 124.3(10) . .
O6 N5 C3 118.6(10) . .
O5 N5 C3 117.1(10) . .
C1 O1 Cd1 143.6(7) . .
C1 O2 Cd1 144.1(7) . 1_455
C6 O3 Cd1 87.4(7) . 4_475
C6 O4 Cd1 94.5(6) . 4_475
H1W O7 H2W 115.5 . .
C2 S1 C5 92.5(5) . .

loop_
_geom_bond_atom_site_label_1
_geom_bond_atom_site_label_2
_geom_bond_distance
_geom_bond_site_symmetry_2
C1 O1 1.203(12) .
C1 O2 1.219(12) .
C1 C2 1.584(13) .
C2 C3 1.370(15) .
C2 S1 1.691(11) .
C3 C4 1.425(15) .
C3 N5 1.445(14) .
C4 C5 1.354(15) .
C4 H4 0.9300 .
C5 C6 1.467(15) .
C5 S1 1.734(10) .
C6 O3 1.275(13) .
C6 O4 1.278(13) .
C6 Cd1 2.738(11) 4_475
C7 C8 1.313(16) .
C7 N1 1.426(15) .
C7 H7 0.9300 .
C8 N2 1.413(15) .
C8 H8 0.9300 .
C9 C10 1.474(16) .
C9 H9A 0.9600 .
C9 H9B 0.9600 .
C9 H9C 0.9600 .
C10 N1 1.307(14) .
C10 N2 1.347(15) .
C11 N2 1.448(14) .
C11 C12 1.509(16) .
C11 H11A 0.9700 .
C11 H11B 0.9700 .
C12 C13 1.541(15) .
C12 H12A 0.9700 .
C12 H12B 0.9700 .
C13 C14 1.508(15) .
C13 H13A 0.9700 .
C13 H13B 0.9700 .
C14 N3 1.461(13) .
C14 H14A 0.9700 .
C14 H14B 0.9700 .
C15 C16 1.481(15) .
C15 H15A 0.9600 .
C15 H15B 0.9600 .
C15 H15C 0.9600 .
C16 N3 1.347(14) .
C16 N4 1.359(13) .
C17 C18 1.376(16) .
C17 N4 1.383(14) .
C17 H17 0.9300 .
C18 N3 1.369(13) .
C18 H18 0.9300 .
Cd1 N4 2.221(10) 3_776
Cd1 N1 2.246(10) .
Cd1 O4 2.323(7) 4_676
Cd1 O1 2.378(7) .
Cd1 O2 2.476(7) 1_655
Cd1 O3 2.481(9) 4_676
Cd1 C6 2.738(11) 4_676
N4 Cd1 2.221(9) 3_776
N5 O6 1.215(12) .
N5 O5 1.230(12) .
O2 Cd1 2.476(7) 1_455
O3 Cd1 2.481(8) 4_475
O4 Cd1 2.323(7) 4_475
O7 H1W 0.8497 .
O7 H2W 0.8492 .

loop_
_geom_hbond_atom_site_label_D
_geom_hbond_atom_site_label_H
_geom_hbond_atom_site_label_A
_geom_hbond_distance_DH
_geom_hbond_distance_HA
_geom_hbond_distance_DA
_geom_hbond_angle_DHA
_geom_hbond_site_symmetry_A
O7 H2W O3 0.85 2.15 2.998(13) 179.4 .
O7 H1W S1 0.85 2.95 3.353(9) 111.3 4_575
O7 H1W O4 0.85 2.17 3.015(12) 179.2 4_575
